data_7134917
loop_
_publ_author_name
'Dahmani, Houari'
'Poulin, Louis-Philippe'
'Fecteau, Charles-&#xc9;mile'
'Harter, Lara'
'Johnson, Paul Andrew'
'B&#xe9;langer-Chabot, Guillaume'

_publ_section_title
;
 Nitro and nitritosilanes: do they and can they exist?
;
_journal_issue 81
_journal_name_full 'Chemical communications (Cambridge, England)'
_journal_page_first 15814
_journal_page_last 15817
_journal_paper_doi 10.1039/d5cc03923a
_journal_volume 61
_journal_year 2025
_chemical_formula_moiety 'C18 H15 Cl0.15 N0.85 O1.699 Si'
_chemical_formula_sum 'C18 H15 Cl0.15 N0.85 O1.7 Si'
_chemical_formula_weight 303.80
_chemical_properties_physical Air-sensitive,Moisture-sensitive,Heat-sensitive
_space_group_crystal_system monoclinic
_space_group_IT_number 14
_space_group_name_Hall '-P 2yn'
_space_group_name_H-M_alt 'P 1 21/n 1'
_atom_sites_solution_hydrogens geom
_atom_sites_solution_primary dual
_audit_creation_date 2025-05-28
_audit_creation_method
;
Olex2 1.5
(compiled 2025.04.05 svn.rf049d14d for OlexSys, GUI svn.r7224)
;
_audit_update_record
;
2025-07-02 deposited with the CCDC.	2025-08-21 downloaded from the CCDC.
;
_cell_angle_alpha 90
_cell_angle_beta 106.888(8)
_cell_angle_gamma 90
_cell_formula_units_Z 4
_cell_length_a 9.4177(7)
_cell_length_b 18.4095(11)
_cell_length_c 9.9867(7)
_cell_measurement_reflns_used 2978
_cell_measurement_temperature 298.15
_cell_measurement_theta_max 26.4760
_cell_measurement_theta_min 2.2190
_cell_volume 1656.8(2)
_computing_cell_refinement 'CrysAlisPro 1.171.43.125a (Rigaku OD, 2024)'
_computing_data_collection 'CrysAlisPro system (CCD 43.141a 64-bit (release 04-10-2024))'
_computing_data_reduction 'CrysAlisPro 1.171.43.125a (Rigaku OD, 2024)'
_computing_molecular_graphics 'Olex2 1.5 (Dolomanov et al., 2009)'
_computing_publication_material 'Olex2 1.5 (Dolomanov et al., 2009)'
_computing_structure_refinement 'XL  (Sheldrick, 2008)'
_computing_structure_solution 'SHELXT 2014/5 (Sheldrick, 2014)'
_diffrn_ambient_temperature 298.15
_diffrn_detector 'Hybrid Pixel Array Detector'
_diffrn_detector_area_resol_mean 10.0000
_diffrn_measured_fraction_theta_full 0.996
_diffrn_measured_fraction_theta_max 0.991
_diffrn_measurement_details
;
List of Runs (angles in degrees, time in seconds):

  # Type    Start    End  Width  t~exp~   \w     \q     \k     \f   Frames
#--------------------------------------------------------------------------
  1  \w     42.00  98.00   0.50   10.00    --   20.00  54.00-180.00  112
  2  \w    -70.00  54.00   0.50   10.00    --   20.00  54.00  90.00  248
  3  \w     82.00 109.00   0.50   10.00    --   20.00  54.00  90.00   54
  4  \w    -64.00 -39.00   0.50   10.00    --   20.00  54.00 120.00   50
  5  \w    -28.00 101.00   0.50   10.00    --   20.00  54.00 120.00  258
  6  \w     29.00  54.00   0.50   10.00    --   20.00  54.00-120.00   50
  7  \w     82.00 108.00   0.50   10.00    --   20.00  54.00-120.00   52
  8  \w    -72.00  28.00   0.50   10.00    --   20.00  54.00  60.00  200
  9  \w     85.00 110.00   0.50   10.00    --   20.00  54.00  60.00   50
 10  \w    -69.00 -27.00   0.50   10.00    --   20.00  54.00-150.00   84
 11  \w    -71.00 -18.00   0.50   10.00    --   20.00  54.00-180.00  106
;
_diffrn_measurement_device 'two-circle diffractometer'
_diffrn_measurement_device_type 'XtaLAB Mini II'
_diffrn_measurement_method '\w scans'
_diffrn_orient_matrix_type 'CrysAlisPro convention (1999,Acta A55,543-557)'
_diffrn_orient_matrix_UB_11 0.0538147000
_diffrn_orient_matrix_UB_12 0.0280299000
_diffrn_orient_matrix_UB_13 0.0190836000
_diffrn_orient_matrix_UB_21 -0.0570926000
_diffrn_orient_matrix_UB_22 0.0264333000
_diffrn_orient_matrix_UB_23 -0.0189535000
_diffrn_orient_matrix_UB_31 -0.0060496000
_diffrn_orient_matrix_UB_32 -0.0005338000
_diffrn_orient_matrix_UB_33 0.0691702000
_diffrn_radiation_monochromator graphite
_diffrn_radiation_probe x-ray
_diffrn_radiation_type 'Mo K\a'
_diffrn_radiation_wavelength 0.71073
_diffrn_reflns_av_R_equivalents 0.0607
_diffrn_reflns_av_unetI/netI 0.0757
_diffrn_reflns_Laue_measured_fraction_full 0.996
_diffrn_reflns_Laue_measured_fraction_max 0.991
_diffrn_reflns_limit_h_max 11
_diffrn_reflns_limit_h_min -11
_diffrn_reflns_limit_k_max 22
_diffrn_reflns_limit_k_min -23
_diffrn_reflns_limit_l_max 12
_diffrn_reflns_limit_l_min -12
_diffrn_reflns_number 14783
_diffrn_reflns_point_group_measured_fraction_full 0.996
_diffrn_reflns_point_group_measured_fraction_max 0.991
_diffrn_reflns_theta_full 25.242
_diffrn_reflns_theta_max 26.369
_diffrn_reflns_theta_min 2.213
_diffrn_source 'fine-focus sealed X-ray tube'
_diffrn_source_type 'Rigaku (Mo) X-ray Source'
_exptl_absorpt_coefficient_mu 0.169
_exptl_absorpt_correction_T_max 0.968
_exptl_absorpt_correction_T_min 0.944
_exptl_absorpt_correction_type analytical
_exptl_absorpt_process_details
;
CrysAlisPro 1.171.43.125a (Rigaku Oxford Diffraction, 2024)
Analytical numeric absorption correction using a multifaceted crystal
model based on expressions derived by R.C. Clark & J.S. Reid.
(Clark, R. C. & Reid, J. S. (1995). Acta Cryst. A51, 887-897)
Empirical absorption correction using spherical harmonics,
implemented in SCALE3 ABSPACK scaling algorithm.
;
_exptl_crystal_colour colourless
_exptl_crystal_colour_primary colourless
_exptl_crystal_density_diffrn 1.218
_exptl_crystal_description block
_exptl_crystal_F_000 636
_exptl_crystal_size_max 0.48
_exptl_crystal_size_mid 0.44
_exptl_crystal_size_min 0.25
_refine_diff_density_max 0.164
_refine_diff_density_min -0.220
_refine_diff_density_rms 0.043
_refine_ls_extinction_method none
_refine_ls_goodness_of_fit_ref 0.987
_refine_ls_hydrogen_treatment constr
_refine_ls_matrix_type full
_refine_ls_number_parameters 209
_refine_ls_number_reflns 3357
_refine_ls_number_restraints 0
_refine_ls_restrained_S_all 0.987
_refine_ls_R_factor_all 0.1174
_refine_ls_R_factor_gt 0.0546
_refine_ls_shift/su_max 0.000
_refine_ls_shift/su_mean 0.000
_refine_ls_structure_factor_coef Fsqd
_refine_ls_weighting_details 'w=1/[\s^2^(Fo^2^)+(0.0569P)^2^] where P=(Fo^2^+2Fc^2^)/3'
_refine_ls_weighting_scheme calc
_refine_ls_wR_factor_gt 0.1111
_refine_ls_wR_factor_ref 0.1305
_reflns_Friedel_coverage 0.000
_reflns_number_gt 1899
_reflns_number_total 3357
_reflns_threshold_expression 'I > 2\s(I)'
_cod_data_source_file d5cc03923a2.cif
_cod_data_source_block hd14-22_full2_refinz
_cod_depositor_comments 'Adding full bibliography for 7134917.cif.'
_cod_original_formula_sum 'C18 H15 Cl0.15 N0.85 O1.70 Si'
_cod_database_code 7134917
_shelx_shelxl_version_number 2014/7
_chemical_oxdiff_formula Si(C6H5)3(ONO)0.8Cl0.2
_chemical_oxdiff_usercomment 'large prism'
_shelx_space_group_comment
;
The symmetry employed for this shelxl refinement is uniquely defined
by the following loop, which should always be used as a source of
symmetry information in preference to the above space-group names.
They are only intended as comments.
;
_cell_oxdiff_angle_alpha 89.923(4)
_cell_oxdiff_angle_beta 106.826(6)
_cell_oxdiff_angle_gamma 90.068(5)
_cell_oxdiff_length_a 9.4169(7)
_cell_oxdiff_length_b 18.4083(8)
_cell_oxdiff_length_c 9.9849(6)
_cell_oxdiff_measurement_reflns_used 2978
_cell_oxdiff_volume 1656.78(18)
_shelx_estimated_absorpt_t_max 0.959
_shelx_estimated_absorpt_t_min 0.923
_olex2_refinement_description
;
1. Fixed Uiso
 At 1.2 times of:
  All C(H) groups
2. Others
 Sof(Cl1)=1-FVAR(1)
 Sof(O1)=Sof(N1)=Sof(O2)=FVAR(1)
3.a Aromatic/amide H refined with riding coordinates:
 C2(H2), C3(H3), C4(H4), C5(H5), C6(H6), C10(H10), C11(H11), C12(H12),
 C14(H14), C15(H15), C16(H16), C17(H17), C18(H18), C8(H8), C9(H9)
;
_olex2_submission_special_instructions 'No special instructions were received'
_oxdiff_exptl_absorpt_empirical_details
;
Empirical correction (ABSPACK) includes:
- Absorption correction using spherical harmonics
- Frame scaling
;
_oxdiff_exptl_absorpt_empirical_full_max 1.918
_oxdiff_exptl_absorpt_empirical_full_min 0.719

loop_
_space_group_symop_operation_xyz
'x, y, z'
'-x+1/2, y+1/2, -z+1/2'
'-x, -y, -z'
'x-1/2, -y-1/2, z-1/2'

loop_
_atom_site_label
_atom_site_type_symbol
_atom_site_fract_x
_atom_site_fract_y
_atom_site_fract_z
_atom_site_U_iso_or_equiv
_atom_site_adp_type
_atom_site_occupancy
_atom_site_site_symmetry_order
_atom_site_calc_flag
_atom_site_refinement_flags_posn
_atom_site_refinement_flags_adp
_atom_site_refinement_flags_occupancy
_atom_site_disorder_assembly
_atom_site_disorder_group
O1 O 0.5924(5) 0.4095(3) 0.3539(6) 0.0565(10) Uani 0.850(7) 1 d . . P A 1
N1 N 0.7369(8) 0.4290(2) 0.3553(4) 0.0935(14) Uani 0.850(7) 1 d . . P A 1
O2 O 0.7382(3) 0.46869(18) 0.2655(4) 0.1224(16) Uani 0.850(7) 1 d . . P A 1
Cl1 Cl 0.6410(12) 0.4233(7) 0.3369(15) 0.071(4) Uani 0.150(7) 1 d . . P A 2
Si01 Si 0.58483(8) 0.34951(4) 0.48046(7) 0.0461(2) Uani 1 1 d . . . . .
C1 C 0.6749(3) 0.26330(13) 0.4528(2) 0.0437(6) Uani 1 1 d . . . . .
C2 C 0.7434(3) 0.21769(14) 0.5643(3) 0.0561(7) Uani 1 1 d . . . . .
H2 H 0.7469 0.2316 0.6547 0.067 Uiso 1 1 calc R U . . .
C3 C 0.8062(3) 0.15255(14) 0.5438(3) 0.0612(7) Uani 1 1 d . . . . .
H3 H 0.8507 0.1229 0.6199 0.073 Uiso 1 1 calc R U . . .
C4 C 0.8032(3) 0.13153(15) 0.4118(3) 0.0577(7) Uani 1 1 d . . . . .
H4 H 0.8467 0.0879 0.3979 0.069 Uiso 1 1 calc R U . . .
C5 C 0.7358(3) 0.17509(15) 0.2994(3) 0.0620(8) Uani 1 1 d . . . . .
H5 H 0.7329 0.1606 0.2095 0.074 Uiso 1 1 calc R U . . .
C7 C 0.3816(3) 0.33975(13) 0.4467(2) 0.0465(6) Uani 1 1 d . . . . .
C6 C 0.6725(3) 0.24021(14) 0.3198(3) 0.0537(7) Uani 1 1 d . . . . .
H6 H 0.6273 0.2692 0.2429 0.064 Uiso 1 1 calc R U . . .
C10 C 0.0756(4) 0.3221(2) 0.3949(3) 0.0828(10) Uani 1 1 d . . . . .
H10 H -0.0263 0.3165 0.3776 0.099 Uiso 1 1 calc R U . . .
C11 C 0.1676(4) 0.26431(19) 0.4340(3) 0.0753(9) Uani 1 1 d . . . . .
H11 H 0.1283 0.2188 0.4430 0.090 Uiso 1 1 calc R U . . .
C12 C 0.3194(3) 0.27229(15) 0.4606(3) 0.0588(7) Uani 1 1 d . . . . .
H12 H 0.3810 0.2322 0.4881 0.071 Uiso 1 1 calc R U . . .
C13 C 0.6763(3) 0.38842(12) 0.6561(2) 0.0461(6) Uani 1 1 d . . . . .
C14 C 0.8299(3) 0.38951(15) 0.7116(3) 0.0656(8) Uani 1 1 d . . . . .
H14 H 0.8881 0.3710 0.6587 0.079 Uiso 1 1 calc R U . . .
C15 C 0.8986(3) 0.41724(16) 0.8427(3) 0.0768(9) Uani 1 1 d . . . . .
H15 H 1.0015 0.4169 0.8775 0.092 Uiso 1 1 calc R U . . .
C16 C 0.8141(4) 0.44538(16) 0.9216(3) 0.0778(9) Uani 1 1 d . . . . .
H16 H 0.8597 0.4643 1.0101 0.093 Uiso 1 1 calc R U . . .
C17 C 0.6624(4) 0.44554(15) 0.8696(3) 0.0757(9) Uani 1 1 d . . . . .
H17 H 0.6052 0.4648 0.9228 0.091 Uiso 1 1 calc R U . . .
C18 C 0.5942(3) 0.41721(14) 0.7385(3) 0.0589(7) Uani 1 1 d . . . . .
H18 H 0.4912 0.4174 0.7049 0.071 Uiso 1 1 calc R U . . .
C8 C 0.2841(3) 0.39800(16) 0.4064(3) 0.0648(8) Uani 1 1 d . . . . .
H8 H 0.3215 0.4438 0.3965 0.078 Uiso 1 1 calc R U . . .
C9 C 0.1339(4) 0.3890(2) 0.3810(3) 0.0860(10) Uani 1 1 d . . . . .
H9 H 0.0710 0.4287 0.3541 0.103 Uiso 1 1 calc R U . . .

loop_
_atom_site_aniso_label
_atom_site_aniso_U_11
_atom_site_aniso_U_22
_atom_site_aniso_U_33
_atom_site_aniso_U_23
_atom_site_aniso_U_13
_atom_site_aniso_U_12
O1 0.044(3) 0.062(2) 0.065(2) 0.0167(15) 0.0193(18) 0.0011(19)
N1 0.073(4) 0.096(3) 0.124(3) 0.050(2) 0.048(3) 0.005(3)
O2 0.117(3) 0.119(3) 0.158(3) 0.075(2) 0.082(2) 0.0202(19)
Cl1 0.053(9) 0.077(7) 0.095(6) 0.006(5) 0.039(5) 0.000(6)
Si01 0.0456(4) 0.0439(4) 0.0483(4) 0.0026(3) 0.0130(3) 0.0023(3)
C1 0.0416(14) 0.0485(15) 0.0400(14) -0.0014(11) 0.0104(11) 0.0020(12)
C2 0.0741(19) 0.0529(17) 0.0389(15) -0.0043(12) 0.0125(13) 0.0083(15)
C3 0.0694(19) 0.0550(17) 0.0529(16) 0.0016(14) 0.0080(14) 0.0142(15)
C4 0.0578(18) 0.0516(16) 0.0666(19) -0.0046(14) 0.0230(15) 0.0106(14)
C5 0.075(2) 0.0671(19) 0.0513(17) -0.0099(14) 0.0295(15) 0.0053(16)
C7 0.0477(16) 0.0484(16) 0.0427(14) -0.0053(11) 0.0120(12) -0.0005(13)
C6 0.0570(17) 0.0598(17) 0.0444(15) 0.0050(13) 0.0150(13) 0.0074(14)
C10 0.047(2) 0.115(3) 0.085(2) -0.016(2) 0.0173(17) -0.011(2)
C11 0.073(2) 0.078(2) 0.081(2) -0.0246(18) 0.0336(18) -0.031(2)
C12 0.0617(19) 0.0542(17) 0.0642(18) -0.0114(14) 0.0241(15) -0.0031(15)
C13 0.0417(15) 0.0386(14) 0.0575(16) 0.0002(12) 0.0136(13) -0.0001(12)
C14 0.0521(19) 0.0663(19) 0.076(2) -0.0167(16) 0.0150(15) 0.0053(15)
C15 0.0531(18) 0.075(2) 0.090(2) -0.0252(18) 0.0024(17) -0.0012(16)
C16 0.078(2) 0.073(2) 0.072(2) -0.0250(16) 0.0058(19) -0.0181(18)
C17 0.075(2) 0.078(2) 0.077(2) -0.0321(17) 0.0284(18) -0.0200(18)
C18 0.0500(16) 0.0582(17) 0.0673(19) -0.0148(14) 0.0151(14) -0.0100(14)
C8 0.0491(18) 0.0596(18) 0.084(2) 0.0073(15) 0.0160(15) 0.0036(15)
C9 0.051(2) 0.093(3) 0.108(3) 0.012(2) 0.0142(18) 0.017(2)

loop_
_atom_type_symbol
_atom_type_description
_atom_type_scat_dispersion_real
_atom_type_scat_dispersion_imag
_atom_type_scat_source
C C 0.0033 0.0016 'International Tables Vol C Tables 4.2.6.8 and 6.1.1.4'
H H 0.0000 0.0000 'International Tables Vol C Tables 4.2.6.8 and 6.1.1.4'
N N 0.0061 0.0033 'International Tables Vol C Tables 4.2.6.8 and 6.1.1.4'
O O 0.0106 0.0060 'International Tables Vol C Tables 4.2.6.8 and 6.1.1.4'
Si Si 0.0817 0.0704 'International Tables Vol C Tables 4.2.6.8 and 6.1.1.4'
Cl Cl 0.1484 0.1585 'International Tables Vol C Tables 4.2.6.8 and 6.1.1.4'

loop_
_exptl_crystal_face_index_h
_exptl_crystal_face_index_k
_exptl_crystal_face_index_l
_exptl_crystal_face_perp_dist
-1 2 0 0.2219
1 -2 0 0.2282
2 -1 -2 0.1687
-2 1 2 0.1497
-1 1 0 0.2237
-2 2 -1 0.2242
-1 2 -2 0.1945
1 0 -2 0.1684
0 0 -1 0.1678
-2 1 -2 0.2135
0 0 1 0.1546
-1 0 2 0.1353
-2 0 1 0.1643
1 0 -1 0.1608
1 1 0 0.2222
-1 -1 0 0.1973
-2 -2 1 0.1596
0 1 2 0.1657
2 2 -1 0.1963
1 2 0 0.2176
-1 -2 0 0.1818
-1 -1 2 0.1314
1 2 -1 0.1397
0 1 1 0.1982
-1 -2 1 0.1453
0 -1 -1 0.2081
0 -2 -1 0.2090
1 2 -2 0.1117
0 2 1 0.2322
-1 -2 2 0.1381
0 -1 0 0.1395
0 1 0 0.2201
0 -1 2 0.1338
1 -2 1 0.1879
0 1 -2 0.1470

loop_
_geom_angle_atom_site_label_1
_geom_angle_atom_site_label_2
_geom_angle_atom_site_label_3
_geom_angle
_geom_angle_site_symmetry_1
_geom_angle_site_symmetry_3
_geom_angle_publ_flag
N1 O1 Si01 114.2(4) . . ?
O2 N1 O1 112.5(5) . . ?
O1 Si01 C1 109.00(19) . . ?
O1 Si01 C7 101.08(17) . . ?
O1 Si01 C13 110.1(2) . . ?
C1 Si01 Cl1 103.3(3) . . ?
C1 Si01 C13 111.31(11) . . ?
C7 Si01 Cl1 112.4(3) . . ?
C7 Si01 C1 112.46(11) . . ?
C7 Si01 C13 112.35(11) . . ?
C13 Si01 Cl1 104.5(4) . . ?
C2 C1 Si01 121.40(18) . . ?
C6 C1 Si01 121.51(19) . . ?
C6 C1 C2 117.1(2) . . ?
C1 C2 H2 119.2 . . ?
C3 C2 C1 121.6(2) . . ?
C3 C2 H2 119.2 . . ?
C2 C3 H3 120.0 . . ?
C4 C3 C2 120.0(2) . . ?
C4 C3 H3 120.0 . . ?
C3 C4 H4 120.1 . . ?
C3 C4 C5 119.8(2) . . ?
C5 C4 H4 120.1 . . ?
C4 C5 H5 119.9 . . ?
C4 C5 C6 120.2(2) . . ?
C6 C5 H5 119.9 . . ?
C12 C7 Si01 120.56(19) . . ?
C8 C7 Si01 122.5(2) . . ?
C8 C7 C12 117.0(2) . . ?
C1 C6 H6 119.4 . . ?
C5 C6 C1 121.3(2) . . ?
C5 C6 H6 119.4 . . ?
C11 C10 H10 120.3 . . ?
C11 C10 C9 119.5(3) . . ?
C9 C10 H10 120.3 . . ?
C10 C11 H11 119.7 . . ?
C10 C11 C12 120.7(3) . . ?
C12 C11 H11 119.7 . . ?
C7 C12 H12 119.5 . . ?
C11 C12 C7 121.0(3) . . ?
C11 C12 H12 119.5 . . ?
C14 C13 Si01 121.66(19) . . ?
C18 C13 Si01 121.45(19) . . ?
C18 C13 C14 116.9(2) . . ?
C13 C14 H14 119.0 . . ?
C15 C14 C13 122.0(3) . . ?
C15 C14 H14 119.0 . . ?
C14 C15 H15 120.2 . . ?
C16 C15 C14 119.7(3) . . ?
C16 C15 H15 120.2 . . ?
C15 C16 H16 120.1 . . ?
C17 C16 C15 119.8(3) . . ?
C17 C16 H16 120.1 . . ?
C16 C17 H17 119.8 . . ?
C16 C17 C18 120.3(3) . . ?
C18 C17 H17 119.8 . . ?
C13 C18 H18 119.3 . . ?
C17 C18 C13 121.3(3) . . ?
C17 C18 H18 119.3 . . ?
C7 C8 H8 119.4 . . ?
C9 C8 C7 121.2(3) . . ?
C9 C8 H8 119.4 . . ?
C10 C9 C8 120.7(3) . . ?
C10 C9 H9 119.6 . . ?
C8 C9 H9 119.6 . . ?

loop_
_geom_bond_atom_site_label_1
_geom_bond_atom_site_label_2
_geom_bond_distance
_geom_bond_site_symmetry_2
_geom_bond_publ_flag
O1 N1 1.404(8) . ?
O1 Si01 1.695(5) . ?
N1 O2 1.160(4) . ?
Cl1 Si01 2.149(11) . ?
Si01 C1 1.858(2) . ?
Si01 C7 1.853(3) . ?
Si01 C13 1.859(2) . ?
C1 C2 1.395(3) . ?
C1 C6 1.389(3) . ?
C2 H2 0.9300 . ?
C2 C3 1.378(3) . ?
C3 H3 0.9300 . ?
C3 C4 1.367(3) . ?
C4 H4 0.9300 . ?
C4 C5 1.375(3) . ?
C5 H5 0.9300 . ?
C5 C6 1.380(3) . ?
C7 C12 1.397(3) . ?
C7 C8 1.393(3) . ?
C6 H6 0.9300 . ?
C10 H10 0.9300 . ?
C10 C11 1.357(4) . ?
C10 C9 1.372(4) . ?
C11 H11 0.9300 . ?
C11 C12 1.384(4) . ?
C12 H12 0.9300 . ?
C13 C14 1.391(3) . ?
C13 C18 1.388(3) . ?
C14 H14 0.9300 . ?
C14 C15 1.378(4) . ?
C15 H15 0.9300 . ?
C15 C16 1.373(4) . ?
C16 H16 0.9300 . ?
C16 C17 1.371(4) . ?
C17 H17 0.9300 . ?
C17 C18 1.382(3) . ?
C18 H18 0.9300 . ?
C8 H8 0.9300 . ?
C8 C9 1.373(4) . ?
C9 H9 0.9300 . ?

loop_
_geom_torsion_atom_site_label_1
_geom_torsion_atom_site_label_2
_geom_torsion_atom_site_label_3
_geom_torsion_atom_site_label_4
_geom_torsion
_geom_torsion_site_symmetry_1
_geom_torsion_site_symmetry_2
_geom_torsion_site_symmetry_3
_geom_torsion_site_symmetry_4
_geom_torsion_publ_flag
O1 Si01 C1 C2 151.3(3) . . . . ?
O1 Si01 C1 C6 -30.9(3) . . . . ?
O1 Si01 C7 C12 141.9(3) . . . . ?
O1 Si01 C7 C8 -37.9(3) . . . . ?
O1 Si01 C13 C14 -78.7(3) . . . . ?
O1 Si01 C13 C18 101.9(3) . . . . ?
N1 O1 Si01 C1 -62.6(5) . . . . ?
N1 O1 Si01 C7 178.7(4) . . . . ?
N1 O1 Si01 C13 59.8(5) . . . . ?
Cl1 Si01 C1 C2 141.2(4) . . . . ?
Cl1 Si01 C1 C6 -41.1(4) . . . . ?
Cl1 Si01 C7 C12 141.8(4) . . . . ?
Cl1 Si01 C7 C8 -38.0(5) . . . . ?
Cl1 Si01 C13 C14 -68.4(4) . . . . ?
Cl1 Si01 C13 C18 112.2(4) . . . . ?
Si01 O1 N1 O2 178.3(3) . . . . ?
Si01 C1 C2 C3 177.89(19) . . . . ?
Si01 C1 C6 C5 -178.10(19) . . . . ?
Si01 C7 C12 C11 -179.2(2) . . . . ?
Si01 C7 C8 C9 179.5(2) . . . . ?
Si01 C13 C14 C15 -179.0(2) . . . . ?
Si01 C13 C18 C17 179.4(2) . . . . ?
C1 Si01 C7 C12 25.8(2) . . . . ?
C1 Si01 C7 C8 -154.0(2) . . . . ?
C1 Si01 C13 C14 42.4(2) . . . . ?
C1 Si01 C13 C18 -137.1(2) . . . . ?
C1 C2 C3 C4 0.5(4) . . . . ?
C2 C1 C6 C5 -0.3(4) . . . . ?
C2 C3 C4 C5 -0.8(4) . . . . ?
C3 C4 C5 C6 0.6(4) . . . . ?
C4 C5 C6 C1 -0.1(4) . . . . ?
C7 Si01 C1 C2 -97.4(2) . . . . ?
C7 Si01 C1 C6 80.3(2) . . . . ?
C7 Si01 C13 C14 169.5(2) . . . . ?
C7 Si01 C13 C18 -9.9(2) . . . . ?
C7 C8 C9 C10 0.1(5) . . . . ?
C6 C1 C2 C3 0.1(4) . . . . ?
C10 C11 C12 C7 -0.6(4) . . . . ?
C11 C10 C9 C8 -0.1(5) . . . . ?
C12 C7 C8 C9 -0.3(4) . . . . ?
C13 Si01 C1 C2 29.6(2) . . . . ?
C13 Si01 C1 C6 -152.6(2) . . . . ?
C13 Si01 C7 C12 -100.7(2) . . . . ?
C13 Si01 C7 C8 79.5(2) . . . . ?
C13 C14 C15 C16 -0.5(5) . . . . ?
C14 C13 C18 C17 0.0(4) . . . . ?
C14 C15 C16 C17 0.1(5) . . . . ?
C15 C16 C17 C18 0.3(5) . . . . ?
C16 C17 C18 C13 -0.4(4) . . . . ?
C18 C13 C14 C15 0.5(4) . . . . ?
C8 C7 C12 C11 0.6(4) . . . . ?
C9 C10 C11 C12 0.3(5) . . . . ?

loop_
_exptl_oxdiff_crystal_face_indexfrac_h
_exptl_oxdiff_crystal_face_indexfrac_k
_exptl_oxdiff_crystal_face_indexfrac_l
_exptl_oxdiff_crystal_face_x
_exptl_oxdiff_crystal_face_y
_exptl_oxdiff_crystal_face_z
-0.9983 2.0074 -0.0003 0.0025 0.1101 0.0049
0.9983 -2.0074 0.0003 -0.0025 -0.1101 -0.0049
1.9969 -0.9967 -2.0025 0.0413 -0.1024 -0.1501
-1.9969 0.9967 2.0025 -0.0413 0.1024 0.1501
-0.9987 1.0046 -0.0005 -0.0256 0.0836 0.0055
-1.9979 2.0141 -1.0028 -0.0702 0.1863 -0.0584
-0.9992 2.0171 -2.0040 -0.0355 0.1483 -0.1336
0.9982 0.0079 -2.0030 0.0157 -0.0188 -0.1446
-0.0005 0.0049 -1.0018 -0.0190 0.0191 -0.0693
-1.9988 1.0162 -2.0048 -0.1173 0.1790 -0.1271
0.0005 -0.0049 1.0018 0.0190 -0.0191 0.0693
-0.9982 -0.0079 2.0030 -0.0157 0.0188 0.1446
-1.9978 -0.0012 1.0005 -0.0884 0.0951 0.0813
0.9987 0.0030 -1.0012 0.0347 -0.0380 -0.0753
0.9995 1.0009 0.0008 0.0819 -0.0306 -0.0065
-0.9995 -1.0009 -0.0008 -0.0819 0.0306 0.0065
-1.9986 -2.0067 1.0002 -0.1447 0.0421 0.0823
0.0014 0.9930 2.0038 0.0661 -0.0118 0.1381
1.9986 2.0067 -1.0002 0.1447 -0.0421 -0.0823
1.0000 2.0037 0.0010 0.1100 -0.0041 -0.0071
-1.0000 -2.0037 -0.0010 -0.1100 0.0041 0.0071
-0.9986 -1.0106 2.0028 -0.0438 -0.0077 0.1451
0.9995 2.0085 -1.0008 0.0910 0.0150 -0.0763
0.0009 0.9979 1.0020 0.0471 0.0073 0.0688
-0.9995 -2.0085 1.0008 -0.0910 -0.0150 0.0763
-0.0009 -0.9979 -1.0020 -0.0471 -0.0073 -0.0688
-0.0013 -2.0006 -1.0021 -0.0753 -0.0338 -0.0682
0.9990 2.0134 -2.0027 0.0720 0.0341 -0.1456
0.0013 2.0006 1.0021 0.0753 0.0338 0.0682
-0.9990 -2.0134 2.0027 -0.0720 -0.0341 0.1456
-0.0004 -1.0028 -0.0002 -0.0281 -0.0265 0.0005
0.0004 1.0028 0.0002 0.0281 0.0265 -0.0005
0.0005 -1.0125 2.0035 0.0099 -0.0648 0.1391
0.9987 -2.0122 1.0022 0.0165 -0.1292 0.0644
-0.0005 1.0125 -2.0035 -0.0099 0.0648 -0.1391
